data_4333279
loop_
_publ_author_name
'Barrios, Leon\'i A.'
'Ribas, Joan'
'Arom\'i, Guillem'
'Ribas-Ari\~no, Jordi'
'Gamez, Patrick'
'Roubeau, Olivier'
'Teat, Simon J.'

_publ_section_title
;
 Preparation and Structure of Three Solvatomorphs of the Polymer
 [Co(dbm)2(4ptz)]n:&#x00A0; Spin Canting Depending on the Supramolecular
 Organization
;
_journal_issue 17
_journal_name_full 'Inorganic Chemistry'
_journal_page_first 7154
_journal_page_last 7162
_journal_paper_doi 10.1021/ic7004979
_journal_volume 46
_journal_year 2007
_chemical_formula_sum 'C57 H55 Co N9 O7'
_chemical_formula_weight 1037.03
_chemical_name_systematic
;
 ?
;
_space_group_IT_number 2
_symmetry_cell_setting triclinic
_symmetry_space_group_name_Hall '-P 1'
_symmetry_space_group_name_H-M 'P -1'
_atom_sites_solution_hydrogens geom
_atom_sites_solution_primary direct
_atom_sites_solution_secondary difmap
_audit_creation_method SHELXL-97
_cell_angle_alpha 94.089(2)
_cell_angle_beta 101.607(2)
_cell_angle_gamma 112.116(2)
_cell_formula_units_Z 2
_cell_length_a 13.8982(11)
_cell_length_b 14.1768(11)
_cell_length_c 15.0948(11)
_cell_measurement_reflns_used 7634
_cell_measurement_temperature 150(2)
_cell_measurement_theta_max 32.31
_cell_measurement_theta_min 3.78
_cell_volume 2663.3(4)
_computing_cell_refinement 'Bruker SAINT v7.23a'
_computing_data_collection 'Bruker SMART'
_computing_data_reduction 'Bruker SAINT v7.23a'
_computing_molecular_graphics 'Bruker SHELXTL'
_computing_publication_material 'Bruker SHELXTL & local programs'
_computing_structure_refinement 'Bruker SHELXTL'
_computing_structure_solution 'SIR97 through WINGX'
_diffrn_ambient_temperature 150(2)
_diffrn_measured_fraction_theta_full 0.975
_diffrn_measured_fraction_theta_max 0.905
_diffrn_measurement_device_type 'Bruker APEX II CCD diffractometer'
_diffrn_measurement_method '\w rotation with narrow frames'
_diffrn_radiation_monochromator 'silicon 111'
_diffrn_radiation_source 'Daresbury SRS station 16.2'
_diffrn_radiation_type synchrotron
_diffrn_radiation_wavelength 0.78480
_diffrn_reflns_av_R_equivalents 0.0279
_diffrn_reflns_av_sigmaI/netI 0.0500
_diffrn_reflns_limit_h_max 19
_diffrn_reflns_limit_h_min -18
_diffrn_reflns_limit_k_max 19
_diffrn_reflns_limit_k_min -19
_diffrn_reflns_limit_l_max 20
_diffrn_reflns_limit_l_min -20
_diffrn_reflns_number 24629
_diffrn_reflns_theta_full 30.00
_diffrn_reflns_theta_max 33.06
_diffrn_reflns_theta_min 3.61
_diffrn_standards_number 0
_exptl_absorpt_coefficient_mu 0.495
_exptl_absorpt_correction_T_max 0.93
_exptl_absorpt_correction_T_min 0.90
_exptl_absorpt_correction_type multi-scan
_exptl_absorpt_process_details SADABS
_exptl_crystal_colour orange
_exptl_crystal_density_diffrn 1.293
_exptl_crystal_density_method 'not measured'
_exptl_crystal_description block
_exptl_crystal_F_000 1086
_exptl_crystal_size_max 0.06
_exptl_crystal_size_mid 0.03
_exptl_crystal_size_min 0.01
_refine_diff_density_max 0.986
_refine_diff_density_min -1.013
_refine_diff_density_rms 0.081
_refine_ls_extinction_method none
_refine_ls_goodness_of_fit_ref 1.038
_refine_ls_hydrogen_treatment constr
_refine_ls_matrix_type full
_refine_ls_number_parameters 696
_refine_ls_number_reflns 13573
_refine_ls_number_restraints 276
_refine_ls_restrained_S_all 1.100
_refine_ls_R_factor_all 0.0822
_refine_ls_R_factor_gt 0.0659
_refine_ls_shift/su_max 0.000
_refine_ls_shift/su_mean 0.000
_refine_ls_structure_factor_coef Fsqd
_refine_ls_weighting_details 'calc w=1/[\s^2^(Fo^2^)+(0.1122P)^2^+2.1074P] where P=(Fo^2^+2Fc^2^)/3'
_refine_ls_weighting_scheme calc
_refine_ls_wR_factor_gt 0.1824
_refine_ls_wR_factor_ref 0.1967
_reflns_number_gt 10580
_reflns_number_total 13573
_reflns_threshold_expression I>2\s(I)
_cod_data_source_file ic7004979sup1.cif
_cod_data_source_block gas4602
_cod_original_sg_symbol_H-M P-1
_cod_database_code 4333279

loop_
_symmetry_equiv_pos_as_xyz
'x, y, z'
'-x, -y, -z'

loop_
_atom_site_label
_atom_site_type_symbol
_atom_site_fract_x
_atom_site_fract_y
_atom_site_fract_z
_atom_site_U_iso_or_equiv
_atom_site_adp_type
_atom_site_occupancy
_atom_site_symmetry_multiplicity
_atom_site_calc_flag
_atom_site_refinement_flags
_atom_site_disorder_assembly
_atom_site_disorder_group
Co1 Co 1.0000 0.5000 0.5000 0.02140(13) Uani 1 2 d S . .
Co2 Co 0.0000 0.0000 0.0000 0.01872(12) Uani 1 2 d S . .
N1 N 0.89332(17) 0.39697(17) 0.37306(14) 0.0257(4) Uani 1 1 d . . .
C2 C 0.7871(2) 0.3688(2) 0.35867(18) 0.0320(6) Uani 1 1 d . . .
H2A H 0.7604 0.3899 0.4062 0.038 Uiso 1 1 calc R . .
N3 N 0.71952(16) 0.20666(17) 0.04874(14) 0.0232(4) Uani 1 1 d . . .
C3 C 0.7142(2) 0.3103(2) 0.27785(18) 0.0313(6) Uani 1 1 d . . .
H3A H 0.6395 0.2915 0.2707 0.038 Uiso 1 1 calc R . .
C4 C 0.75275(19) 0.2795(2) 0.20739(16) 0.0237(5) Uani 1 1 d . . .
C5 C 0.8627(2) 0.3084(2) 0.22142(18) 0.0274(5) Uani 1 1 d . . .
H5A H 0.8917 0.2883 0.1751 0.033 Uiso 1 1 calc R . .
C6 C 0.9293(2) 0.3671(2) 0.30458(18) 0.0277(5) Uani 1 1 d . . .
H6A H 1.0044 0.3872 0.3135 0.033 Uiso 1 1 calc R . .
C7 C 0.67750(19) 0.22013(19) 0.11875(16) 0.0223(5) Uani 1 1 d . . .
N8 N 0.57297(16) 0.18682(17) 0.11472(14) 0.0245(4) Uani 1 1 d . . .
C9 C 0.50822(18) 0.13621(19) 0.03241(16) 0.0220(5) Uani 1 1 d . . .
C10 C 0.39138(18) 0.10167(19) 0.02410(17) 0.0223(5) Uani 1 1 d . . .
C11 C 0.3542(2) 0.1194(2) 0.10008(18) 0.0283(5) Uani 1 1 d . . .
H11A H 0.4029 0.1529 0.1577 0.034 Uiso 1 1 calc R . .
C12 C 0.2449(2) 0.0871(2) 0.08984(18) 0.0283(5) Uani 1 1 d . . .
H12A H 0.2200 0.0993 0.1419 0.034 Uiso 1 1 calc R . .
N13 N 0.17187(16) 0.03922(16) 0.01005(14) 0.0224(4) Uani 1 1 d . . .
C14 C 0.2087(2) 0.0225(2) -0.06249(17) 0.0261(5) Uani 1 1 d . . .
H14A H 0.1583 -0.0111 -0.1193 0.031 Uiso 1 1 calc R . .
C15 C 0.3172(2) 0.0519(2) -0.05886(17) 0.0266(5) Uani 1 1 d . . .
H15A H 0.3400 0.0382 -0.1118 0.032 Uiso 1 1 calc R . .
N16 N 0.54109(16) 0.11654(17) -0.04134(14) 0.0239(4) Uani 1 1 d . . .
C17 C 0.64714(19) 0.15343(19) -0.02966(16) 0.0222(5) Uani 1 1 d . . .
C18 C 0.6887(2) 0.1341(2) -0.10932(17) 0.0250(5) Uani 1 1 d . . .
C19 C 0.6191(2) 0.0837(2) -0.19418(18) 0.0317(6) Uani 1 1 d . . .
H19A H 0.5438 0.0618 -0.2030 0.038 Uiso 1 1 calc R . .
C20 C 0.6625(2) 0.0663(3) -0.2655(2) 0.0373(7) Uani 1 1 d . . .
H20A H 0.6147 0.0333 -0.3236 0.045 Uiso 1 1 calc R . .
N21 N 0.7679(2) 0.0933(2) -0.25772(16) 0.0366(6) Uani 1 1 d . . .
C22 C 0.8331(2) 0.1397(3) -0.17518(19) 0.0335(6) Uani 1 1 d . . .
H22A H 0.9077 0.1577 -0.1676 0.040 Uiso 1 1 calc R . .
C23 C 0.7980(2) 0.1632(2) -0.09979(18) 0.0282(5) Uani 1 1 d . . .
H23A H 0.8477 0.1984 -0.0430 0.034 Uiso 1 1 calc R . .
O24 O 1.04241(15) 0.39083(15) 0.55424(12) 0.0262(4) Uani 1 1 d . . .
C25 C 1.0168(2) 0.3526(2) 0.62409(16) 0.0244(5) Uani 1 1 d . . .
C26 C 0.9325(2) 0.3564(2) 0.66085(18) 0.0284(5) Uani 1 1 d . . .
H26A H 0.9191 0.3221 0.7117 0.034 Uiso 1 1 calc R . .
C27 C 0.8668(2) 0.4077(2) 0.62693(17) 0.0253(5) Uani 1 1 d . . .
O28 O 0.87569(14) 0.45707(15) 0.56007(12) 0.0265(4) Uani 1 1 d . . .
C29 C 0.7802(2) 0.4097(2) 0.67178(18) 0.0287(5) Uani 1 1 d . . .
C30 C 0.7472(3) 0.4913(3) 0.6623(2) 0.0383(7) Uani 1 1 d . . .
H30A H 0.7790 0.5424 0.6275 0.046 Uiso 1 1 calc R . .
C31 C 0.6684(3) 0.4984(3) 0.7033(3) 0.0479(8) Uani 1 1 d . . .
H31A H 0.6485 0.5554 0.6981 0.057 Uiso 1 1 calc R . .
C32 C 0.6193(3) 0.4231(3) 0.7514(3) 0.0534(9) Uani 1 1 d . . .
H32A H 0.5646 0.4273 0.7784 0.064 Uiso 1 1 calc R . .
C33 C 0.6496(3) 0.3413(3) 0.7603(3) 0.0535(9) Uani 1 1 d . . .
H33A H 0.6151 0.2891 0.7931 0.064 Uiso 1 1 calc R . .
C34 C 0.7303(3) 0.3346(3) 0.7215(2) 0.0417(7) Uani 1 1 d . . .
H34A H 0.7514 0.2786 0.7290 0.050 Uiso 1 1 calc R . .
C35 C 1.0857(2) 0.3010(2) 0.66957(17) 0.0286(5) Uani 1 1 d . . .
C36 C 1.0429(3) 0.2084(2) 0.70211(19) 0.0351(6) Uani 1 1 d . . .
H36A H 0.9679 0.1760 0.6963 0.042 Uiso 1 1 calc R . .
C37 C 1.1103(3) 0.1630(3) 0.7433(2) 0.0434(8) Uani 1 1 d . . .
H37A H 1.0810 0.0991 0.7644 0.052 Uiso 1 1 calc R . .
C38 C 1.2193(3) 0.2111(3) 0.7533(2) 0.0488(9) Uani 1 1 d . . .
H38A H 1.2652 0.1811 0.7827 0.059 Uiso 1 1 calc R . .
C39 C 1.2622(3) 0.3026(3) 0.7208(2) 0.0458(8) Uani 1 1 d . . .
H39A H 1.3374 0.3349 0.7277 0.055 Uiso 1 1 calc R . .
C40 C 1.1957(2) 0.3480(3) 0.6779(2) 0.0365(6) Uani 1 1 d . . .
H40A H 1.2252 0.4103 0.6545 0.044 Uiso 1 1 calc R . .
O41 O 0.03139(13) 0.04108(14) 0.13960(11) 0.0224(3) Uani 1 1 d . . .
C42 C 0.06718(19) 0.1315(2) 0.18512(16) 0.0223(5) Uani 1 1 d . . .
C43 C 0.0865(2) 0.2228(2) 0.14744(17) 0.0270(5) Uani 1 1 d . . .
H43A H 0.1148 0.2859 0.1889 0.032 Uiso 1 1 calc R . .
C44 C 0.06717(19) 0.22829(19) 0.05279(16) 0.0227(5) Uani 1 1 d . . .
O45 O 0.03020(14) 0.15167(14) -0.01101(11) 0.0236(4) Uani 1 1 d . . .
C46 C 0.0924(2) 0.1391(2) 0.28739(17) 0.0270(5) Uani 1 1 d U . .
C47 C 0.0927(3) 0.2200(3) 0.3450(2) 0.0462(8) Uani 1 1 d U . .
H47 H 0.0772 0.2734 0.3192 0.055 Uiso 1 1 calc R . .
C48 C 0.1150(4) 0.2248(3) 0.4393(2) 0.0548(9) Uani 1 1 d U . .
H48 H 0.1155 0.2815 0.4772 0.066 Uiso 1 1 calc R . .
C49 C 0.1364(4) 0.1482(3) 0.4782(2) 0.0596(10) Uani 1 1 d U . .
H49 H 0.1470 0.1488 0.5424 0.072 Uiso 1 1 calc R . .
C50 C 0.1421(4) 0.0700(3) 0.4223(3) 0.0648(11) Uani 1 1 d U . .
H50 H 0.1617 0.0190 0.4488 0.078 Uiso 1 1 calc R . .
C51 C 0.1197(3) 0.0650(3) 0.3274(2) 0.0473(8) Uani 1 1 d U . .
H51 H 0.1233 0.0102 0.2900 0.057 Uiso 1 1 calc R . .
C52 C 0.0928(2) 0.3325(2) 0.02426(17) 0.0251(5) Uani 1 1 d . . .
C53 C 0.1088(2) 0.3441(2) -0.06388(18) 0.0311(6) Uani 1 1 d . . .
H53 H 0.1023 0.2861 -0.1040 0.037 Uiso 1 1 calc R . .
C54 C 0.1341(3) 0.4391(2) -0.0933(2) 0.0381(7) Uani 1 1 d . . .
H54 H 0.1452 0.4458 -0.1530 0.046 Uiso 1 1 calc R . .
C55 C 0.1431(3) 0.5245(2) -0.0356(2) 0.0402(7) Uani 1 1 d . . .
H55 H 0.1607 0.5896 -0.0555 0.048 Uiso 1 1 calc R . .
C56 C 0.1264(3) 0.5139(2) 0.0513(2) 0.0421(7) Uani 1 1 d . . .
H56 H 0.1316 0.5719 0.0907 0.050 Uiso 1 1 calc R . .
C57 C 0.1019(2) 0.4191(2) 0.08118(19) 0.0339(6) Uani 1 1 d . . .
H57 H 0.0913 0.4131 0.1411 0.041 Uiso 1 1 calc R . .
O101 O 0.4734(4) 0.3163(5) 0.8972(4) 0.0812(14) Uani 0.70 1 d PD A 1
C101 C 0.5197(5) 0.3573(4) 0.9693(4) 0.0752(13) Uani 1 1 d D . .
H101 H 0.5955 0.3805 0.9825 0.090 Uiso 0.70 1 calc PR A 1
N101 N 0.4747(3) 0.3779(3) 1.0434(2) 0.0527(8) Uani 1 1 d D A .
C102 C 0.5491(4) 0.4252(5) 1.1282(4) 0.0837(16) Uani 1 1 d D . .
H102 H 0.6230 0.4636 1.1324 0.100 Uiso 0.30 1 calc PR A 2
C103 C 0.3640(4) 0.3579(4) 1.0302(5) 0.0916(19) Uani 1 1 d D . .
O10A O 0.5118(11) 0.4137(11) 1.1985(10) 0.093(4) Uiso 0.30 1 d P A 2
O201 O 0.5648(13) 0.4241(12) 0.3584(11) 0.132(5) Uiso 0.33 1 d PDU B 1
C201 C 0.5573(13) 0.3820(12) 0.4318(13) 0.103(4) Uiso 0.33 1 d PDU B 1
H201 H 0.6116 0.4169 0.4863 0.124 Uiso 0.33 1 calc PR B 1
N201 N 0.4744(10) 0.2885(10) 0.4367(9) 0.088(3) Uiso 0.33 1 d PDU B 1
C202 C 0.3935(12) 0.2381(13) 0.3521(10) 0.072(4) Uiso 0.33 1 d PDU B 1
C203 C 0.4665(18) 0.2424(17) 0.5177(13) 0.119(6) Uiso 0.33 1 d PDU B 1
O301 O 0.4362(12) 0.2844(12) 0.2983(9) 0.095(4) Uiso 0.33 1 d PDU C 2
C301 C 0.4394(10) 0.2247(13) 0.3590(10) 0.090(4) Uiso 0.33 1 d PDU C 2
H301 H 0.4367 0.1590 0.3371 0.108 Uiso 0.33 1 calc PR C 2
N301 N 0.4462(8) 0.2449(10) 0.4529(8) 0.074(3) Uiso 0.33 1 d PDU C 2
C302 C 0.451(2) 0.3352(17) 0.5053(19) 0.155(8) Uiso 0.33 1 d PDU C 2
C303 C 0.4487(16) 0.1665(16) 0.5091(14) 0.123(6) Uiso 0.33 1 d PDU C 2
O401 O 0.4621(18) 0.2657(17) 0.3035(14) 0.141(7) Uiso 0.33 1 d PDU D 3
C401 C 0.414(2) 0.256(2) 0.3673(16) 0.172(7) Uiso 0.33 1 d PDU D 3
H401 H 0.3544 0.1946 0.3674 0.206 Uiso 0.33 1 calc PR D 3
N401 N 0.4545(18) 0.3428(19) 0.4396(14) 0.176(7) Uiso 0.33 1 d PDU D 3
C402 C 0.543(2) 0.435(2) 0.442(2) 0.183(10) Uiso 0.33 1 d PDU D 3
C403 C 0.399(3) 0.332(3) 0.5129(19) 0.187(10) Uiso 0.33 1 d PDU D 3
O501 O 0.6630(9) 0.0253(8) 0.2622(7) 0.076(3) Uiso 0.33 1 d PDU E 1
C501 C 0.6492(11) 0.0454(8) 0.3398(8) 0.074(3) Uiso 0.33 1 d PDU E 1
H501 H 0.5786 0.0327 0.3451 0.089 Uiso 0.33 1 calc PR E 1
N501 N 0.7304(4) 0.0842(3) 0.4162(3) 0.0873(12) Uiso 0.33 1 d PDU E 1
C502 C 0.726(2) 0.1114(12) 0.5071(11) 0.124(7) Uiso 0.33 1 d PDU E 1
C503 C 0.8399(11) 0.1030(15) 0.4019(13) 0.096(5) Uiso 0.33 1 d PDU E 1
O601 O 0.5828(12) 0.0409(12) 0.4825(11) 0.132(5) Uiso 0.33 1 d PDU F 2
C601 C 0.6815(13) 0.1034(12) 0.4878(10) 0.098(4) Uiso 0.33 1 d PDU F 2
H601 H 0.7199 0.1595 0.5369 0.117 Uiso 0.33 1 calc PR F 2
N601 N 0.7304(4) 0.0842(3) 0.4162(3) 0.0873(12) Uiso 0.33 1 d PDU F 2
C602 C 0.6604(13) -0.0042(12) 0.3486(11) 0.090(5) Uiso 0.33 1 d PDU F 2
C603 C 0.8371(10) 0.1490(11) 0.4214(11) 0.078(4) Uiso 0.33 1 d PDU F 2
O701 O 0.6732(13) -0.0169(12) 0.2779(11) 0.123(5) Uiso 0.33 1 d PDU G 3
C701 C 0.7543(14) 0.0649(13) 0.3314(10) 0.108(4) Uiso 0.33 1 d PDU G 3
H701 H 0.8185 0.1044 0.3150 0.130 Uiso 0.33 1 calc PR G 3
N701 N 0.7304(4) 0.0842(3) 0.4162(3) 0.0873(12) Uiso 0.33 1 d PDU G 3
C702 C 0.7899(11) 0.1602(9) 0.4914(8) 0.067(3) Uiso 0.33 1 d PDU G 3
C703 C 0.6241(14) 0.0064(17) 0.415(2) 0.160(8) Uiso 0.33 1 d PDU G 3

loop_
_atom_site_aniso_label
_atom_site_aniso_U_11
_atom_site_aniso_U_22
_atom_site_aniso_U_33
_atom_site_aniso_U_23
_atom_site_aniso_U_13
_atom_site_aniso_U_12
Co1 0.0197(2) 0.0284(2) 0.0131(2) -0.00035(17) 0.00225(16) 0.00797(18)
Co2 0.0144(2) 0.0247(2) 0.0131(2) -0.00369(16) 0.00200(15) 0.00536(17)
N1 0.0237(10) 0.0319(11) 0.0169(9) -0.0024(8) 0.0010(8) 0.0093(9)
C2 0.0244(12) 0.0477(16) 0.0188(12) -0.0065(11) 0.0039(10) 0.0116(12)
N3 0.0170(9) 0.0297(10) 0.0195(10) -0.0019(8) 0.0032(8) 0.0076(8)
C3 0.0184(11) 0.0478(16) 0.0212(12) -0.0061(11) 0.0015(9) 0.0100(11)
C4 0.0197(11) 0.0292(12) 0.0188(11) -0.0005(9) 0.0027(9) 0.0080(9)
C5 0.0197(11) 0.0352(13) 0.0222(12) -0.0048(10) 0.0036(9) 0.0079(10)
C6 0.0204(11) 0.0341(13) 0.0246(12) -0.0036(10) 0.0026(9) 0.0096(10)
C7 0.0193(11) 0.0256(11) 0.0191(11) -0.0015(9) 0.0029(9) 0.0076(9)
N8 0.0183(9) 0.0313(11) 0.0192(10) -0.0038(8) 0.0020(8) 0.0074(8)
C9 0.0165(10) 0.0278(12) 0.0179(11) -0.0018(9) 0.0023(8) 0.0065(9)
C10 0.0151(10) 0.0261(11) 0.0224(11) -0.0006(9) 0.0050(9) 0.0051(9)
C11 0.0191(11) 0.0377(14) 0.0210(12) -0.0076(10) 0.0041(9) 0.0062(10)
C12 0.0193(11) 0.0386(14) 0.0218(12) -0.0070(10) 0.0049(9) 0.0079(10)
N13 0.0172(9) 0.0280(10) 0.0196(10) -0.0014(8) 0.0036(8) 0.0081(8)
C14 0.0190(11) 0.0372(14) 0.0182(11) -0.0006(10) 0.0026(9) 0.0089(10)
C15 0.0194(11) 0.0384(14) 0.0193(11) -0.0007(10) 0.0052(9) 0.0095(10)
N16 0.0191(9) 0.0322(11) 0.0177(9) -0.0017(8) 0.0031(8) 0.0089(8)
C17 0.0191(10) 0.0270(11) 0.0186(11) 0.0001(9) 0.0042(9) 0.0079(9)
C18 0.0205(11) 0.0337(13) 0.0190(11) 0.0002(10) 0.0046(9) 0.0098(10)
C19 0.0223(12) 0.0458(16) 0.0221(12) -0.0048(11) 0.0035(10) 0.0111(11)
C20 0.0301(14) 0.0536(18) 0.0223(13) -0.0057(12) 0.0042(11) 0.0137(13)
N21 0.0345(13) 0.0557(16) 0.0240(11) 0.0024(11) 0.0105(10) 0.0219(12)
C22 0.0238(12) 0.0526(17) 0.0261(13) 0.0055(12) 0.0094(10) 0.0162(12)
C23 0.0214(11) 0.0408(14) 0.0216(12) 0.0028(10) 0.0055(9) 0.0121(11)
O24 0.0283(9) 0.0350(10) 0.0172(8) 0.0023(7) 0.0071(7) 0.0141(8)
C25 0.0266(12) 0.0282(12) 0.0171(10) -0.0010(9) 0.0044(9) 0.0107(10)
C26 0.0316(13) 0.0356(14) 0.0219(12) 0.0057(10) 0.0107(10) 0.0155(11)
C27 0.0231(11) 0.0292(12) 0.0191(11) -0.0028(9) 0.0054(9) 0.0066(10)
O28 0.0228(8) 0.0353(10) 0.0189(8) 0.0014(7) 0.0032(7) 0.0104(7)
C29 0.0269(12) 0.0356(14) 0.0232(12) -0.0010(10) 0.0079(10) 0.0121(11)
C30 0.0381(16) 0.0440(17) 0.0380(16) 0.0047(13) 0.0140(13) 0.0203(13)
C31 0.0460(19) 0.059(2) 0.051(2) 0.0062(17) 0.0191(16) 0.0311(17)
C32 0.0468(19) 0.083(3) 0.049(2) 0.0129(19) 0.0266(16) 0.039(2)
C33 0.052(2) 0.078(3) 0.053(2) 0.0267(19) 0.0347(18) 0.036(2)
C34 0.0398(16) 0.0545(19) 0.0423(17) 0.0172(15) 0.0218(14) 0.0241(15)
C35 0.0360(14) 0.0376(14) 0.0159(11) -0.0007(10) 0.0062(10) 0.0198(12)
C36 0.0476(17) 0.0445(16) 0.0241(13) 0.0088(12) 0.0143(12) 0.0269(14)
C37 0.064(2) 0.0507(19) 0.0302(15) 0.0120(13) 0.0164(15) 0.0360(17)
C38 0.065(2) 0.066(2) 0.0294(15) 0.0077(15) 0.0030(15) 0.045(2)
C39 0.0382(17) 0.063(2) 0.0358(16) -0.0014(15) -0.0017(13) 0.0265(16)
C40 0.0359(15) 0.0439(16) 0.0289(14) -0.0001(12) 0.0028(12) 0.0188(13)
O41 0.0195(8) 0.0285(9) 0.0156(8) -0.0029(6) 0.0035(6) 0.0072(7)
C42 0.0183(10) 0.0322(12) 0.0152(10) -0.0037(9) 0.0030(8) 0.0109(9)
C43 0.0313(13) 0.0268(12) 0.0190(11) -0.0039(9) 0.0013(10) 0.0112(10)
C44 0.0181(10) 0.0274(12) 0.0195(11) -0.0016(9) 0.0025(9) 0.0077(9)
O45 0.0227(8) 0.0280(9) 0.0168(8) -0.0020(7) 0.0021(6) 0.0088(7)
C46 0.0310(13) 0.0347(13) 0.0163(11) -0.0022(9) 0.0046(9) 0.0160(11)
C47 0.079(2) 0.0497(18) 0.0222(13) 0.0004(12) 0.0084(14) 0.0423(18)
C48 0.089(2) 0.0569(19) 0.0251(14) -0.0064(13) 0.0114(15) 0.0407(18)
C49 0.101(3) 0.061(2) 0.0213(14) 0.0033(14) 0.0113(16) 0.040(2)
C50 0.115(3) 0.056(2) 0.0314(16) 0.0080(14) 0.0070(18) 0.047(2)
C51 0.080(2) 0.0431(16) 0.0230(13) -0.0004(12) 0.0081(14) 0.0329(16)
C52 0.0204(11) 0.0298(12) 0.0195(11) -0.0004(9) 0.0003(9) 0.0072(10)
C53 0.0319(13) 0.0356(14) 0.0221(12) 0.0007(10) 0.0063(10) 0.0102(11)
C54 0.0393(16) 0.0412(16) 0.0291(14) 0.0079(12) 0.0092(12) 0.0102(13)
C55 0.0427(17) 0.0332(15) 0.0378(16) 0.0091(12) 0.0051(13) 0.0094(13)
C56 0.057(2) 0.0314(15) 0.0345(15) -0.0006(12) 0.0049(14) 0.0189(14)
C57 0.0428(16) 0.0352(14) 0.0228(12) 0.0003(11) 0.0057(11) 0.0167(13)
O101 0.085(4) 0.100(4) 0.076(3) 0.026(3) 0.041(3) 0.044(3)
C101 0.086(4) 0.061(3) 0.080(4) 0.024(3) 0.021(3) 0.029(3)
N101 0.0518(18) 0.0497(17) 0.0556(19) 0.0132(15) 0.0053(15) 0.0225(15)
C102 0.074(3) 0.098(4) 0.076(3) -0.002(3) -0.008(3) 0.046(3)
C103 0.046(2) 0.070(3) 0.160(6) 0.033(4) 0.018(3) 0.026(2)

loop_
_atom_type_symbol
_atom_type_description
_atom_type_scat_dispersion_real
_atom_type_scat_dispersion_imag
_atom_type_scat_source
C C -0.0020 0.0020 'International Tables Vol C Tables 4.2.6.8 and 6.1.1.4'
H H 0.0000 0.0000 'International Tables Vol C Tables 4.2.6.8 and 6.1.1.4'
N N -0.0031 0.0041 'International Tables Vol C Tables 4.2.6.8 and 6.1.1.4'
O O -0.0041 0.0076 'International Tables Vol C Tables 4.2.6.8 and 6.1.1.4'
Co Co 0.1710 1.1664 'International Tables Vol C Tables 4.2.6.8 and 6.1.1.4'

loop_
_geom_angle_atom_site_label_1
_geom_angle_atom_site_label_2
_geom_angle_atom_site_label_3
_geom_angle
_geom_angle_site_symmetry_1
_geom_angle_site_symmetry_3
N1 Co1 N1 180.0 . 2_766
N1 Co1 O24 94.86(8) . .
N1 Co1 O24 85.14(8) . 2_766
N1 Co1 O24 94.86(8) 2_766 2_766
N1 Co1 O24 85.14(8) 2_766 .
N1 Co1 O28 89.50(8) . .
N1 Co1 O28 90.50(8) . 2_766
N1 Co1 O28 89.49(8) 2_766 2_766
N1 Co1 O28 90.50(8) 2_766 .
O24 Co1 O24 179.999(1) . 2_766
O24 Co1 O28 88.50(7) . .
O24 Co1 O28 88.50(7) 2_766 2_766
O24 Co1 O28 91.50(7) . 2_766
O24 Co1 O28 91.50(7) 2_766 .
O28 Co1 O28 179.997(1) . 2_766
N13 Co2 N13 180.0 . 2
N13 Co2 O41 90.57(7) . .
N13 Co2 O41 90.57(7) 2 2
N13 Co2 O41 89.43(7) 2 .
N13 Co2 O41 89.43(7) . 2
N13 Co2 O45 87.45(7) . .
N13 Co2 O45 87.45(7) 2 2
N13 Co2 O45 92.55(7) 2 .
N13 Co2 O45 92.55(7) . 2
O41 Co2 O41 180.0 . 2
O41 Co2 O45 87.83(7) . .
O41 Co2 O45 87.83(7) 2 2
O41 Co2 O45 92.17(7) 2 .
O41 Co2 O45 92.17(7) . 2
O45 Co2 O45 180.0 . 2
Co1 N1 C2 119.29(17) . .
Co1 N1 C6 123.21(17) . .
C2 N1 C6 117.3(2) . .
N1 C2 C3 123.4(2) . .
C7 N3 C17 114.7(2) . .
C2 C3 C4 118.7(2) . .
C3 C4 C5 118.5(2) . .
C3 C4 C7 120.2(2) . .
C5 C4 C7 121.3(2) . .
C4 C5 C6 118.6(2) . .
N1 C6 C5 123.6(2) . .
N3 C7 C4 117.7(2) . .
N3 C7 N8 125.3(2) . .
C4 C7 N8 117.0(2) . .
C7 N8 C9 114.7(2) . .
N8 C9 C10 116.4(2) . .
N8 C9 N16 125.1(2) . .
C10 C9 N16 118.5(2) . .
C9 C10 C11 120.0(2) . .
C9 C10 C15 121.2(2) . .
C11 C10 C15 118.8(2) . .
C10 C11 C12 118.6(2) . .
C11 C12 N13 123.5(2) . .
Co2 N13 C12 120.20(16) . .
Co2 N13 C14 122.44(16) . .
C12 N13 C14 117.3(2) . .
N13 C14 C15 123.4(2) . .
C10 C15 C14 118.5(2) . .
C9 N16 C17 115.1(2) . .
N3 C17 N16 125.1(2) . .
N3 C17 C18 117.3(2) . .
N16 C17 C18 117.6(2) . .
C17 C18 C19 120.9(2) . .
C17 C18 C23 120.5(2) . .
C19 C18 C23 118.6(2) . .
C18 C19 C20 118.3(2) . .
C19 C20 N21 124.2(3) . .
C20 N21 C22 116.6(2) . .
N21 C22 C23 123.8(3) . .
C18 C23 C22 118.6(2) . .
Co1 O24 C25 125.29(17) . .
O24 C25 C26 125.7(2) . .
O24 C25 C35 114.9(2) . .
C26 C25 C35 119.4(2) . .
C25 C26 C27 124.2(2) . .
C26 C27 O28 125.0(2) . .
C26 C27 C29 120.6(2) . .
O28 C27 C29 114.4(2) . .
Co1 O28 C27 126.66(17) . .
C27 C29 C30 118.0(3) . .
C27 C29 C34 123.7(3) . .
C30 C29 C34 118.3(3) . .
C29 C30 C31 120.8(3) . .
C30 C31 C32 120.1(3) . .
C31 C32 C33 119.9(3) . .
C32 C33 C34 120.6(3) . .
C29 C34 C33 120.3(3) . .
C25 C35 C36 122.2(3) . .
C25 C35 C40 117.9(3) . .
C36 C35 C40 119.9(3) . .
C35 C36 C37 120.1(3) . .
C36 C37 C38 119.8(3) . .
C37 C38 C39 120.5(3) . .
C38 C39 C40 120.4(3) . .
C35 C40 C39 119.4(3) . .
Co2 O41 C42 127.64(16) . .
O41 C42 C43 125.5(2) . .
O41 C42 C46 115.9(2) . .
C43 C42 C46 118.6(2) . .
C42 C43 C44 125.2(2) . .
C43 C44 O45 125.1(2) . .
C43 C44 C52 118.3(2) . .
O45 C44 C52 116.5(2) . .
Co2 O45 C44 128.06(16) . .
C42 C46 C47 122.5(2) . .
C42 C46 C51 119.7(2) . .
C47 C46 C51 117.7(3) . .
C46 C47 C48 121.6(3) . .
C47 C48 C49 120.3(3) . .
C48 C49 C50 118.8(3) . .
C49 C50 C51 120.9(4) . .
C46 C51 C50 120.5(3) . .
C44 C52 C53 118.6(2) . .
C44 C52 C57 123.3(2) . .
C53 C52 C57 118.1(3) . .
C52 C53 C54 120.9(3) . .
C53 C54 C55 120.2(3) . .
C54 C55 C56 119.5(3) . .
C55 C56 C57 120.5(3) . .
C52 C57 C56 120.8(3) . .
O101 C101 N101 126.4(6) . .
C101 N101 C102 115.4(4) . .
C101 N101 C103 122.5(4) . .
C102 N101 C103 122.0(5) . .
N101 C102 O10A 116.1(8) . .
O201 C201 N201 124.9(17) . .
C201 N201 C202 115.6(12) . .
C201 N201 C203 124.7(14) . .
C202 N201 C203 119.7(14) . .
O301 C301 N301 128.1(16) . .
C301 N301 C302 129.0(16) . .
C301 N301 C303 119.2(13) . .
C302 N301 C303 111.8(15) . .
O401 C401 N401 116(2) . .
C401 N401 C402 123.7(18) . .
C401 N401 C403 116.5(18) . .
C402 N401 C403 119.8(19) . .
O501 C501 N501 122.8(12) . .
C501 N501 C502 128.4(12) . .
C501 N501 C503 115.3(10) . .
C502 N501 C503 116.3(13) . .

loop_
_geom_bond_atom_site_label_1
_geom_bond_atom_site_label_2
_geom_bond_distance
_geom_bond_site_symmetry_2
Co1 N1 2.198(2) .
Co1 N1 2.198(2) 2_766
Co1 O24 2.0215(19) .
Co1 O24 2.0215(19) 2_766
Co1 O28 2.0235(18) .
Co1 O28 2.0235(18) 2_766
Co2 N13 2.209(2) .
Co2 N13 2.209(2) 2
Co2 O41 2.0576(16) .
Co2 O41 2.0576(16) 2
Co2 O45 2.0559(18) .
Co2 O45 2.0559(18) 2
N1 C2 1.341(3) .
N1 C6 1.342(3) .
C2 C3 1.389(4) .
N3 C7 1.341(3) .
N3 C17 1.343(3) .
C3 C4 1.395(3) .
C4 C5 1.391(3) .
C4 C7 1.485(3) .
C5 C6 1.388(3) .
C7 N8 1.335(3) .
N8 C9 1.344(3) .
C9 C10 1.484(3) .
C9 N16 1.335(3) .
C10 C11 1.393(3) .
C10 C15 1.391(3) .
C11 C12 1.384(3) .
C12 N13 1.347(3) .
N13 C14 1.341(3) .
C14 C15 1.393(3) .
N16 C17 1.334(3) .
C17 C18 1.485(3) .
C18 C19 1.392(3) .
C18 C23 1.389(3) .
C19 C20 1.385(4) .
C20 N21 1.345(4) .
N21 C22 1.336(4) .
C22 C23 1.391(4) .
O24 C25 1.272(3) .
C25 C26 1.410(4) .
C25 C35 1.504(4) .
C26 C27 1.410(4) .
C27 O28 1.269(3) .
C27 C29 1.504(3) .
C29 C30 1.401(4) .
C29 C34 1.395(4) .
C30 C31 1.393(4) .
C31 C32 1.376(5) .
C32 C33 1.381(6) .
C33 C34 1.395(4) .
C35 C36 1.393(4) .
C35 C40 1.393(4) .
C36 C37 1.398(4) .
C37 C38 1.378(5) .
C38 C39 1.379(5) .
C39 C40 1.399(4) .
O41 C42 1.273(3) .
C42 C43 1.405(4) .
C42 C46 1.499(3) .
C43 C44 1.413(3) .
C44 O45 1.266(3) .
C44 C52 1.501(4) .
C46 C47 1.388(4) .
C46 C51 1.383(4) .
C47 C48 1.386(4) .
C48 C49 1.370(5) .
C49 C50 1.381(5) .
C50 C51 1.393(5) .
C52 C53 1.403(4) .
C52 C57 1.396(4) .
C53 C54 1.388(4) .
C54 C55 1.389(5) .
C55 C56 1.385(5) .
C56 C57 1.389(4) .
O101 C101 1.133(7) .
C101 N101 1.448(6) .
N101 C102 1.407(6) .
N101 C103 1.424(5) .
C102 O10A 1.266(15) .
O201 C201 1.300(14) .
C201 N201 1.409(14) .
N201 C202 1.448(14) .
N201 C203 1.431(14) .
O301 C301 1.296(14) .
C301 N301 1.403(13) .
N301 C302 1.426(16) .
N301 C303 1.453(15) .
O401 C401 1.265(16) .
C401 N401 1.435(16) .
N401 C402 1.412(16) .
N401 C403 1.454(16) .
O501 C501 1.255(13) .
C501 N501 1.351(12) .
N501 C502 1.420(14) .
N501 C503 1.505(13) .
O601 C601 1.306(14) .
O701 C701 1.335(15) .
